data_2008121
loop_
_publ_author_name
'Ilyin, Sergey G.'
'Shubina, Larisa K.'
'Stonik, Valentine A.'
'Antipin, Michael Yu.'

_publ_section_title
;
 Isoavarol diacetate
;
_journal_issue 2
_journal_name_full 'Acta Crystallographica Section C'
_journal_page_first 266
_journal_page_last 268
_journal_paper_doi 10.1107/S0108270198010993
_journal_volume 55
_journal_year 1999
_chemical_formula_iupac 'C25 H34 O4'
_chemical_formula_moiety 'C25 H34 O4'
_chemical_formula_sum 'C25 H34 O4'
_chemical_formula_weight 398.52
_chemical_melting_point .406E-305
_chemical_name_common 'isoavarol diacetate'
_chemical_name_systematic
;
2-(perhydro-1,2,4a-trimethyl-5-methylene-1-naphthylmethyl)-p-phenylene
diacetate
;
_space_group_IT_number 4
_symmetry_cell_setting monoclinic
_symmetry_space_group_name_Hall 'P 2yb'
_symmetry_space_group_name_H-M 'P 1 21 1'
_audit_creation_method SHELXL
_cell_angle_alpha 90.00
_cell_angle_beta 93.30(3)
_cell_angle_gamma 90.00
_cell_formula_units_Z 4
_cell_length_a 6.4620(10)
_cell_length_b 33.014(7)
_cell_length_c 10.457(2)
_cell_measurement_reflns_used 24
_cell_measurement_temperature 183(2)
_cell_measurement_theta_max 13
_cell_measurement_theta_min 11
_cell_volume 2227.2(7)
_computing_cell_refinement 'P2~1~ Diffractometer Program'
_computing_data_collection 'P2~1~ Diffractometer Program (Syntex, 1975)'
_computing_data_reduction 'XDISK in SHELXTL/PC (Sheldrick, 1991)'
_computing_molecular_graphics 'XP in SHELXTL/PC'
_computing_publication_material 'CIFTAB in SHELXL93'
_computing_structure_refinement 'SHELXL93 (Sheldrick, 1993)'
_computing_structure_solution 'SHELXS86 (Sheldrick, 1990)'
_diffrn_ambient_temperature 183(2)
_diffrn_measurement_device_type 'Syntex P 21'
_diffrn_measurement_method \q/2\q
_diffrn_radiation_monochromator graphite
_diffrn_radiation_source 'fine-focus sealed tube'
_diffrn_radiation_type MoK\a
_diffrn_radiation_wavelength 0.71069
_diffrn_reflns_av_R_equivalents 0.026
_diffrn_reflns_av_sigmaI/netI 0.028
_diffrn_reflns_limit_h_max 7
_diffrn_reflns_limit_h_min 0
_diffrn_reflns_limit_k_max 42
_diffrn_reflns_limit_k_min 0
_diffrn_reflns_limit_l_max 13
_diffrn_reflns_limit_l_min -13
_diffrn_reflns_number 4113
_diffrn_reflns_theta_max 27.06
_diffrn_reflns_theta_min 2.31
_diffrn_standards_decay_% 2.8
_diffrn_standards_interval_count 100
_diffrn_standards_number 2
_exptl_absorpt_coefficient_mu 0.079
_exptl_absorpt_correction_type none
_exptl_crystal_colour colourless
_exptl_crystal_density_diffrn 1.189
_exptl_crystal_density_method 'not measured'
_exptl_crystal_description prism
_exptl_crystal_F_000 864
_exptl_crystal_size_max 0.42
_exptl_crystal_size_mid 0.25
_exptl_crystal_size_min 0.10
_refine_diff_density_max 0.408
_refine_diff_density_min -0.400
_refine_ls_abs_structure_details Flack(1983)
_refine_ls_abs_structure_Flack 0(2)
_refine_ls_extinction_coef 0.00468(6)
_refine_ls_extinction_method SHELXL
_refine_ls_goodness_of_fit_all 3.555
_refine_ls_goodness_of_fit_ref 3.385
_refine_ls_hydrogen_treatment 'H atoms: see below'
_refine_ls_matrix_type full
_refine_ls_number_parameters 539
_refine_ls_number_reflns 3722
_refine_ls_number_restraints 0
_refine_ls_restrained_S_all 3.555
_refine_ls_restrained_S_obs 3.385
_refine_ls_R_factor_all 0.084
_refine_ls_R_factor_gt 0.050
_refine_ls_shift/esd_mean 0.003
_refine_ls_shift/su_max 0.095
_refine_ls_structure_factor_coef F^2^
_refine_ls_weighting_details 'w = 1/[\s^2^(Fo^2^)]'
_refine_ls_weighting_scheme calc
_refine_ls_wR_factor_all 0.076
_refine_ls_wR_factor_ref 0.066
_reflns_number_observed 3195
_reflns_number_total 3722
_reflns_observed_criterion I>2\s(I)
_cod_data_source_file av1024.cif
_cod_data_source_block shubnb
_cod_original_sg_symbol_Hall 'P 2y1'
_cod_original_sg_symbol_H-M 'P 21'
_cod_database_code 2008121

loop_
_symmetry_equiv_pos_as_xyz
'x, y, z'
'-x, y+1/2, -z'

loop_
_atom_site_label
_atom_site_fract_x
_atom_site_fract_y
_atom_site_fract_z
_atom_site_U_iso_or_equiv
_atom_site_adp_type
_atom_site_calc_flag
_atom_site_refinement_flags
_atom_site_occupancy
_atom_site_disorder_group
_atom_site_type_symbol
C1 0.8500(3) 0.4759 0.0305(2) 0.0364(7) Uani d . 1 . C
H1A 0.8782 0.4512 0.0765 0.044 Uiso d R 1 . H
H1B 0.9568 0.4951 0.0550 0.044 Uiso d R 1 . H
C2 0.8523(4) 0.46881(8) -0.1141(2) 0.0508(8) Uani d . 1 . C
H2A 0.7479 0.44910 -0.1380 0.061 Uiso d R 1 . H
H2B 0.9842 0.45821 -0.1356 0.061 Uiso d R 1 . H
C3 0.8034(4) 0.50798 -0.1893(2) 0.0496(8) Uani d . 1 . C
H3A 0.9140 0.52692 -0.1715 0.059 Uiso d R 1 . H
H3B 0.7935 0.50276 -0.2798 0.059 Uiso d R 1 . H
C4 0.6040(3) 0.52561(7) -0.1486(2) 0.0332(6) Uani d . 1 . C
C5 0.5958(3) 0.53433(6) -0.0044(2) 0.0251(6) Uani d . 1 . C
C6 0.3801(3) 0.54879(6) 0.0291(2) 0.0313(6) Uani d . 1 . C
H6A 0.2779 0.52975 -0.0037 0.038 Uiso d R 1 . H
H6B 0.3516 0.57445 -0.0114 0.038 Uiso d R 1 . H
C7 0.3642(3) 0.55275(6) 0.1738(2) 0.0316(6) Uani d . 1 . C
H7A 0.2284 0.56228 0.1914 0.038 Uiso d R 1 . H
H7B 0.4631 0.57252 0.2059 0.038 Uiso d R 1 . H
C8 0.4051(3) 0.51311(6) 0.2442(2) 0.0254(6) Uani d . 1 . C
H8A 0.2956 0.49486 0.2169 0.031 Uiso d R 1 . H
C9 0.6116(3) 0.49209(6) 0.2148(2) 0.0237(6) Uani d . 1 . C
C10 0.6419(3) 0.49338(6) 0.0656(2) 0.0238(6) Uani d . 1 . C
H10A 0.5413 0.47473 0.0287 0.029 Uiso d R 1 . H
C11 0.4482(4) 0.53382(7) -0.2338(2) 0.0500(8) Uani d . 1 . C
H11A 0.3225 0.54554 -0.2061 0.060 Uiso d R 1 . H
H11B 0.4614 0.52782 -0.3228 0.060 Uiso d R 1 . H
C12 0.7554(3) 0.56779(6) 0.0269(2) 0.0376(7) Uani d . 1 . C
H12A 0.7148 0.59160 -0.0209 0.056 Uiso d R 1 . H
H12B 0.7584 0.57372 0.1169 0.056 Uiso d R 1 . H
H12C 0.8907 0.55937 0.0043 0.056 Uiso d R 1 . H
C13 0.3838(3) 0.52093(7) 0.3894(2) 0.0347(7) Uani d . 1 . C
H13A 0.4089 0.49620 0.4360 0.052 Uiso d R 1 . H
H13B 0.4840 0.54090 0.4182 0.052 Uiso d R 1 . H
H13C 0.2470 0.53059 0.4037 0.052 Uiso d R 1 . H
C14 0.7986(3) 0.51132(7) 0.2918(2) 0.0339(7) Uani d . 1 . C
H14A 0.8106 0.53933 0.2687 0.051 Uiso d R 1 . H
H14B 0.7790 0.50922 0.3819 0.051 Uiso d R 1 . H
H14C 0.9227 0.49721 0.2722 0.051 Uiso d R 1 . H
C15 0.6063(3) 0.44659(6) 0.2591(2) 0.0254(6) Uani d . 1 . C
H15A 0.7346 0.43420 0.2385 0.038 Uiso d R 1 . H
H15B 0.6017 0.44640 0.3507 0.038 Uiso d R 1 . H
C16 0.4315(3) 0.41994(6) 0.2070(2) 0.0251(6) Uani d . 1 . C
C17 0.2591(3) 0.41094(6) 0.2747(2) 0.0282(6) Uani d . 1 . C
O17 0.2350(2) 0.43095(4) 0.39250(10) 0.0334(4) Uani d . 1 . O
C18 0.1034(3) 0.38480(7) 0.2314(2) 0.0297(6) Uani d . 1 . C
H18 -0.007(2) 0.3813(5) 0.2790(10) 0.018(5) Uiso d . 1 . H
C19 0.1093(3) 0.36749(7) 0.1105(2) 0.0314(6) Uani d . 1 . C
H19 0.002(3) 0.3419(7) 0.074(2) 0.091(9) Uiso d . 1 . H
C20 0.2801(3) 0.37629(6) 0.0412(2) 0.0286(6) Uani d . 1 . C
O20 0.2902(2) 0.36147(4) -0.08630(10) 0.0327(4) Uani d . 1 . O
C21 0.4386(3) 0.40006(6) 0.0864(2) 0.0288(6) Uani d . 1 . C
H21A 0.5569 0.40399 0.0363 0.035 Uiso d R 1 . H
C22 0.2616(3) 0.40813(7) 0.5023(2) 0.0339(7) Uani d . 1 . C
O22 0.3052(2) 0.37355(5) 0.50400(10) 0.0452(5) Uani d . 1 . O
C23 0.2276(4) 0.43450(7) 0.6153(2) 0.0552(9) Uani d . 1 . C
H23A 0.2466 0.41871 0.6922 0.083 Uiso d R 1 . H
H23B 0.3253 0.45643 0.6179 0.083 Uiso d R 1 . H
H23C 0.0892 0.44518 0.6087 0.083 Uiso d R 1 . H
C24 0.2663(3) 0.32048(7) -0.1088(2) 0.0278(6) Uani d . 1 . C
O24 0.2464(2) 0.29586(5) -0.02870(10) 0.0348(4) Uani d . 1 . O
C25 0.2660(3) 0.31257(7) -0.2511(2) 0.0426(7) Uani d . 1 . C
H25A 0.2462 0.28407 -0.2653 0.064 Uiso d R 1 . H
H25B 0.1555 0.32730 -0.2953 0.064 Uiso d R 1 . H
H25C 0.3961 0.32072 -0.2829 0.064 Uiso d R 1 . H
C1' 1.3070(3) 0.20156(7) 0.4926(2) 0.0415(7) Uani d . 1 . C
H1C 1.3428 0.22753 0.4591 0.050 Uiso d R 1 . H
H1D 1.4208 0.18341 0.4820 0.050 Uiso d R 1 . H
C2' 1.2684(4) 0.20422(8) 0.6365(2) 0.0546(9) Uani d . 1 . C
H2C 1.1593 0.22341 0.6477 0.066 Uiso d R 1 . H
H2D 1.3913 0.21377 0.6829 0.066 Uiso d R 1 . H
C3' 1.2046(4) 0.16411(8) 0.6895(2) 0.0520(9) Uani d . 1 . C
H3C 1.3194 0.14576 0.6864 0.062 Uiso d R 1 . H
H3D 1.1700 0.16670 0.7772 0.062 Uiso d R 1 . H
C4' 1.0246(4) 0.14722(7) 0.6118(2) 0.0372(7) Uani d . 1 . C
C5' 1.0581(3) 0.14210(7) 0.4668(2) 0.0278(6) Uani d . 1 . C
C6' 0.8567(3) 0.12835(7) 0.3945(2) 0.0344(7) Uani d . 1 . C
H6C 0.7457 0.14610 0.4148 0.041 Uiso d R 1 . H
H6D 0.8229 0.10156 0.4222 0.041 Uiso d R 1 . H
C7' 0.8778(3) 0.12852(6) 0.2499(2) 0.0357(7) Uani d . 1 . C
H7C 0.7504 0.11926 0.2080 0.043 Uiso d R 1 . H
H7D 0.9855 0.11000 0.2294 0.043 Uiso d R 1 . H
C8' 0.9298(3) 0.17059(7) 0.1992(2) 0.0313(6) Uani d . 1 . C
H8B 0.8135 0.18767 0.2144 0.038 Uiso d R 1 . H
C9' 1.1228(3) 0.19054(6) 0.2680(2) 0.0289(6) Uani d . 1 . C
C10' 1.1151(3) 0.18498(6) 0.4171(2) 0.0263(6) Uani d . 1 . C
H10B 1.0042 0.20224 0.4410 0.032 Uiso d R 1 . H
C11' 0.8465(4) 0.13728(7) 0.6640(2) 0.0552(9) Uani d . 1 . C
H11C 0.7336 0.12634 0.6112 0.066 Uiso d R 1 . H
H11D 0.8323 0.14092 0.7542 0.066 Uiso d R 1 . H
C12' 1.2308(3) 0.11022(7) 0.4552(2) 0.0431(7) Uani d . 1 . C
H12D 1.1849 0.08472 0.4874 0.065 Uiso d R 1 . H
H12E 1.2612 0.10729 0.3669 0.065 Uiso d R 1 . H
H12F 1.3534 0.11876 0.5041 0.065 Uiso d R 1 . H
C13' 0.9401(4) 0.16681(8) 0.0522(2) 0.0512(8) Uani d . 1 . C
H13D 0.8166 0.15416 0.0158 0.077 Uiso d R 1 . H
H13E 0.9532 0.19342 0.0165 0.077 Uiso d R 1 . H
H13F 1.0586 0.15082 0.0331 0.077 Uiso d R 1 . H
C14' 1.3258(3) 0.17321(7) 0.2183(2) 0.0427(7) Uani d . 1 . C
H14D 1.3261 0.17707 0.1273 0.064 Uiso d R 1 . H
H14E 1.4417 0.18719 0.2594 0.064 Uiso d R 1 . H
H14F 1.3360 0.14482 0.2376 0.064 Uiso d R 1 . H
C15' 1.1218(3) 0.23724(7) 0.2349(2) 0.0318(6) Uani d . 1 . C
H15C 1.1313 0.23984 0.1440 0.038 Uiso d R 1 . H
H15D 1.2456 0.24879 0.2748 0.038 Uiso d R 1 . H
C16' 0.9398(3) 0.26230(6) 0.2715(2) 0.0264(6) Uani d . 1 . C
C17' 0.7703(3) 0.27135(6) 0.1885(2) 0.0267(6) Uani d . 1 . C
O17' 0.7669(2) 0.25251(4) 0.06590(10) 0.0311(4) Uani d . 1 . O
C18' 0.6052(3) 0.29463(7) 0.2196(2) 0.0304(6) Uani d . 1 . C
H18' 0.470(3) 0.2964 0.156(2) 0.029 Uiso d . 1 . H
C19' 0.6053(3) 0.31184(7) 0.3413(2) 0.0314(6) Uani d . 1 . C
H19' 0.486(3) 0.3254 0.3690(10) 0.027 Uiso d . 1 . H
C20' 0.7737(3) 0.30428(6) 0.4259(2) 0.0286(6) Uani d . 1 . C
O20' 0.7730(2) 0.31913(5) 0.55260(10) 0.0357(4) Uani d . 1 . O
C21' 0.9372(3) 0.28103(6) 0.3939(2) 0.0279(6) Uani d . 1 . C
H21B 1.0500 0.27651 0.4560 0.033 Uiso d R 1 . H
C22' 0.7560(3) 0.27617(7) -0.0405(2) 0.0310(6) Uani d . 1 . C
O22' 0.7419(2) 0.31199(4) -0.03930(10) 0.0346(4) Uani d . 1 . O
C23' 0.7652(4) 0.25020(8) -0.1574(2) 0.0479(8) Uani d . 1 . C
H23D 0.7578 0.26693 -0.2326 0.072 Uiso d R 1 . H
H23E 0.8929 0.23526 -0.1535 0.072 Uiso d R 1 . H
H23F 0.6506 0.23166 -0.1609 0.072 Uiso d R 1 . H
C24' 0.7826(3) 0.36069(7) 0.5667(2) 0.0284(6) Uani d . 1 . C
O24' 0.8019(2) 0.38362(5) 0.48180(10) 0.0396(5) Uani d . 1 . O
C25' 0.7639(3) 0.37189(7) 0.7059(2) 0.0419(7) Uani d . 1 . C
H25D 0.7722 0.40078 0.7153 0.063 Uiso d R 1 . H
H25E 0.6335 0.36251 0.7341 0.063 Uiso d R 1 . H
H25F 0.8749 0.35944 0.7566 0.063 Uiso d R 1 . H

loop_
_atom_site_aniso_label
_atom_site_aniso_U_11
_atom_site_aniso_U_22
_atom_site_aniso_U_33
_atom_site_aniso_U_12
_atom_site_aniso_U_13
_atom_site_aniso_U_23
C1 0.0389(12) 0.0363(14) 0.0354(10) 0.0060(12) 0.0139(10) 0.0034(10)
C2 0.0589(15) 0.054(2) 0.0416(11) 0.0130(15) 0.0255(11) -0.0097(12)
C3 0.061(2) 0.059(2) 0.0312(10) 0.0022(15) 0.0202(11) 0.0016(11)
C4 0.0414(13) 0.0337(13) 0.0248(9) -0.0041(12) 0.0059(10) 0.0019(9)
C5 0.0263(11) 0.0264(12) 0.0231(8) -0.0056(10) 0.0059(9) 0.0035(8)
C6 0.0379(13) 0.0268(12) 0.0296(9) 0.0035(11) 0.0045(10) 0.0069(9)
C7 0.0318(12) 0.0307(13) 0.0331(9) 0.0002(11) 0.0092(10) -0.0029(9)
C8 0.0255(11) 0.0292(12) 0.0220(8) -0.0042(10) 0.0040(8) -0.0057(8)
C9 0.0224(10) 0.0326(12) 0.0163(7) -0.0012(10) 0.0015(8) -0.0063(8)
C10 0.0257(11) 0.0251(11) 0.0207(8) 0.0012(10) 0.0033(8) -0.0034(8)
C11 0.078(2) 0.049(2) 0.0231(9) -0.001(2) 0.0066(12) 0.0013(10)
C12 0.0444(13) 0.0363(14) 0.0329(10) -0.0097(12) 0.0076(10) 0.0018(10)
C13 0.0407(13) 0.0372(13) 0.0269(9) -0.0057(12) 0.0085(10) -0.0084(9)
C14 0.0273(12) 0.0415(14) 0.0328(10) -0.0036(12) 0.0010(10) -0.0046(10)
C15 0.0229(11) 0.0303(12) 0.0232(8) 0.0015(10) 0.0047(9) 0.0006(8)
C16 0.0292(11) 0.0242(11) 0.0220(8) -0.0002(10) 0.0032(9) -0.0004(8)
C17 0.0340(12) 0.0297(12) 0.0210(8) -0.0013(11) 0.0031(9) 0.0002(8)
O17 0.0473(9) 0.0291(9) 0.0250(6) -0.0075(8) 0.0131(6) -0.0044(6)
C18 0.0290(11) 0.0319(13) 0.0296(9) -0.0001(11) 0.0134(9) 0.0022(9)
C19 0.0315(12) 0.0314(13) 0.0312(9) -0.0050(11) 0.0025(10) -0.0010(9)
C20 0.0348(12) 0.0307(12) 0.0205(8) -0.0009(11) 0.0025(9) 0.0003(8)
O20 0.0462(9) 0.0319(9) 0.0201(6) -0.0062(8) 0.0031(6) -0.0021(6)
C21 0.0307(11) 0.0332(13) 0.0234(8) -0.0028(11) 0.0090(9) 0.0007(9)
C22 0.0279(12) 0.051(2) 0.0237(9) -0.0092(12) 0.0083(9) -0.0022(10)
O22 0.0625(10) 0.0425(10) 0.0309(7) 0.0158(9) 0.0061(8) 0.0030(7)
C23 0.080(2) 0.057(2) 0.0302(10) -0.021(2) 0.0208(12) -0.0107(11)
C24 0.0289(11) 0.0272(12) 0.0271(8) -0.0055(11) -0.0001(9) -0.0038(9)
O24 0.0456(9) 0.0278(8) 0.0312(6) -0.0015(8) 0.0027(7) 0.0025(6)
C25 0.0577(15) 0.0409(14) 0.0288(9) -0.0056(14) -0.0015(11) -0.0084(10)
C1' 0.0350(13) 0.045(2) 0.0435(11) -0.0088(13) -0.0079(11) 0.0083(11)
C2' 0.063(2) 0.062(2) 0.0360(11) -0.010(2) -0.0207(12) -0.0006(12)
C3' 0.069(2) 0.058(2) 0.0279(10) 0.002(2) -0.0077(12) 0.0069(11)
C4' 0.0561(15) 0.0324(13) 0.0231(9) 0.0040(13) 0.0002(10) 0.0049(9)
C5' 0.0289(11) 0.0321(12) 0.0226(8) 0.0069(11) 0.0036(9) 0.0034(9)
C6' 0.0358(13) 0.0328(13) 0.0346(10) -0.0053(12) 0.0015(10) 0.0039(10)
C7' 0.0477(14) 0.0240(12) 0.0343(10) 0.0010(12) -0.0082(11) -0.0043(9)
C8' 0.0400(13) 0.0295(12) 0.0243(8) 0.0083(11) -0.0002(9) -0.0047(9)
C9' 0.0278(11) 0.0338(13) 0.0256(9) 0.0108(11) 0.0052(9) 0.0022(9)
C10' 0.0273(11) 0.0284(12) 0.0233(8) 0.0022(11) 0.0026(9) -0.0002(8)
C11' 0.089(2) 0.044(2) 0.0347(10) -0.008(2) 0.0187(13) 0.0071(11)
C12' 0.055(2) 0.0385(14) 0.0355(10) 0.0107(13) 0.0023(11) 0.0043(11)
C13' 0.080(2) 0.047(2) 0.0254(9) 0.017(2) -0.0030(12) -0.0054(10)
C14' 0.0373(13) 0.049(2) 0.0436(11) 0.0171(13) 0.0143(10) 0.0101(11)
C15' 0.0313(12) 0.0377(13) 0.0267(9) 0.0020(11) 0.0048(9) 0.0053(9)
C16' 0.0265(11) 0.0292(12) 0.0238(8) 0.0018(10) 0.0031(9) 0.0047(8)
C17' 0.0327(12) 0.0298(12) 0.0177(7) -0.0051(11) 0.0015(9) 0.0006(8)
O17' 0.0436(9) 0.0288(8) 0.0205(6) 0.0031(8) -0.0011(6) -0.0009(6)
C18' 0.0316(12) 0.0338(13) 0.0253(9) 0.0013(11) -0.0007(9) 0.0029(9)
C19' 0.0327(12) 0.0284(12) 0.0336(9) 0.0055(11) 0.0054(10) 0.0011(9)
C20' 0.0372(12) 0.0275(12) 0.0210(8) -0.0031(11) 0.0018(9) -0.0009(8)
O20' 0.0546(10) 0.0297(8) 0.0228(6) 0.0015(8) 0.0017(7) 0.0019(6)
C21' 0.0318(12) 0.0278(12) 0.0235(8) -0.0023(11) -0.0046(9) 0.0025(8)
C22' 0.0198(11) 0.0457(14) 0.0270(9) -0.0035(11) -0.0046(9) -0.0020(10)
O22' 0.0459(9) 0.0268(9) 0.0309(6) -0.0033(8) -0.0001(7) 0.0045(7)
C23' 0.063(2) 0.057(2) 0.0232(9) 0.0006(15) -0.0042(11) -0.0018(10)
C24' 0.0245(11) 0.0293(12) 0.0314(9) -0.0023(11) 0.0017(9) -0.0052(9)
O24' 0.0556(10) 0.0364(9) 0.0276(6) -0.0087(9) 0.0097(7) 0.0040(7)
C25' 0.060(2) 0.0367(14) 0.0292(9) -0.0052(13) 0.0063(11) -0.0061(10)

loop_
_atom_type_symbol
_atom_type_description
_atom_type_scat_dispersion_real
_atom_type_scat_dispersion_imag
_atom_type_scat_source
C C 0.0033 0.0016 'International Tables Vol C Tables 4.2.6.8 and 6.1.1.4'
H H 0.0000 0.0000 'International Tables Vol C Tables 4.2.6.8 and 6.1.1.4'
O O 0.0106 0.0060 'International Tables Vol C Tables 4.2.6.8 and 6.1.1.4'

loop_
_geom_angle_atom_site_label_1
_geom_angle_atom_site_label_2
_geom_angle_atom_site_label_3
_geom_angle
_geom_angle_publ_flag
C10 C1 C2 110.7(2) ?
C10 C1 H1A 110 ?
C2 C1 H1A 111 ?
C10 C1 H1B 108 ?
C2 C1 H1B 109 ?
H1A C1 H1B 108.3 ?
C1 C2 C3 111.2(2) ?
C1 C2 H2A 108 ?
C3 C2 H2A 108 ?
C1 C2 H2B 110 ?
C3 C2 H2B 110 ?
H2A C2 H2B 108 ?
C4 C3 C2 109.7(2) ?
C4 C3 H3A 110 ?
C2 C3 H3A 109 ?
C4 C3 H3B 110 ?
C2 C3 H3B 111 ?
H3A C3 H3B 108 ?
C11 C4 C3 121.2(2) ?
C11 C4 C5 123.3(2) ?
C3 C4 C5 115.5(2) ?
C6 C5 C12 109.6(2) ?
C6 C5 C4 111.42(15) ?
C12 C5 C4 106.5(2) ?
C6 C5 C10 108.4(2) ?
C12 C5 C10 114.6(2) ?
C4 C5 C10 106.3(2) ?
C7 C6 C5 111.48(15) ?
C7 C6 H6A 109 ?
C5 C6 H6A 109 ?
C7 C6 H6B 110 ?
C5 C6 H6B 110 ?
H6A C6 H6B 108 ?
C8 C7 C6 112.8(2) ?
C8 C7 H7A 109 ?
C6 C7 H7A 109 ?
C8 C7 H7B 109 ?
C6 C7 H7B 109 ?
H7A C7 H7B 108 ?
C7 C8 C9 114.7(2) ?
C7 C8 C13 107.9(2) ?
C9 C8 C13 113.17(15) ?
C7 C8 H8A 107 ?
C9 C8 H8A 107 ?
C13 C8 H8A 107 ?
C14 C9 C8 111.6(2) ?
C14 C9 C15 105.53(15) ?
C8 C9 C15 109.6(2) ?
C14 C9 C10 111.4(2) ?
C8 C9 C10 109.86(14) ?
C15 C9 C10 108.79(15) ?
C1 C10 C5 111.19(14) ?
C1 C10 C9 112.76(15) ?
C5 C10 C9 117.0(2) ?
C1 C10 H10A 104 ?
C5 C10 H10A 105 ?
C9 C10 H10A 105 ?
C4 C11 H11A 120 ?
C4 C11 H11B 120 ?
H11A C11 H11B 120 ?
C5 C12 H12A 109 ?
C5 C12 H12B 109 ?
H12A C12 H12B 110 ?
C5 C12 H12C 110 ?
H12A C12 H12C 109 ?
H12B C12 H12C 109 ?
C8 C13 H13A 109 ?
C8 C13 H13B 109 ?
H13A C13 H13B 109.5 ?
C8 C13 H13C 110 ?
H13A C13 H13C 109.5 ?
H13B C13 H13C 109.5 ?
C9 C14 H14A 110 ?
C9 C14 H14B 110 ?
H14A C14 H14B 109.5 ?
C9 C14 H14C 109 ?
H14A C14 H14C 109.5 ?
H14B C14 H14C 109.5 ?
C16 C15 C9 118.61(15) ?
C16 C15 H15A 108 ?
C9 C15 H15A 108 ?
C16 C15 H15B 107 ?
C9 C15 H15B 108 ?
H15A C15 H15B 107 ?
C17 C16 C21 114.9(2) ?
C17 C16 C15 123.2(2) ?
C21 C16 C15 121.8(2) ?
C18 C17 C16 123.9(2) yes
C18 C17 O17 117.6(2) yes
C16 C17 O17 118.5(2) yes
C22 O17 C17 117.2(2) ?
C17 C18 C19 119.8(2) ?
C17 C18 H18 119 ?
C19 C18 H18 121 ?
C20 C19 C18 117.0(2) ?
C20 C19 H19 118 ?
C18 C19 H19 124 ?
C21 C20 C19 123.2(2) ?
C21 C20 O20 116.8(2) ?
C19 C20 O20 119.9(2) ?
C24 O20 C20 119.10(10) yes
C20 C21 C16 120.9(2) ?
C20 C21 H21A 120 ?
C16 C21 H21A 119 ?
O22 C22 O17 124.2(2) ?
O22 C22 C23 126.9(2) ?
O17 C22 C23 108.9(2) ?
C22 C23 H23A 109 ?
C22 C23 H23B 110 ?
H23A C23 H23B 109.5 ?
C22 C23 H23C 110 ?
H23A C23 H23C 109.5 ?
H23B C23 H23C 109.5 ?
O24 C24 O20 124.7(2) ?
O24 C24 C25 125.9(2) ?
O20 C24 C25 109.4(2) ?
C24 C25 H25A 108 ?
C24 C25 H25B 110 ?
H25A C25 H25B 109.5 ?
C24 C25 H25C 110 ?
H25A C25 H25C 109.5 ?
H25B C25 H25C 109.5 ?
C10' C1' C2' 110.6(2) ?
C10' C1' H1C 110 ?
C2' C1' H1C 111 ?
C10' C1' H1D 109 ?
C2' C1' H1D 108 ?
H1C C1' H1D 108.2 ?
C3' C2' C1' 111.9(2) ?
C3' C2' H2C 109 ?
C1' C2' H2C 109 ?
C3' C2' H2D 110 ?
C1' C2' H2D 110 ?
H2C C2' H2D 108 ?
C4' C3' C2' 110.5(2) ?
C4' C3' H3C 109 ?
C2' C3' H3C 108 ?
C4' C3' H3D 110 ?
C2' C3' H3D 111 ?
H3C C3' H3D 108 ?
C11' C4' C3' 122.1(2) ?
C11' C4' C5' 122.7(2) ?
C3' C4' C5' 115.2(2) ?
C6' C5' C12' 110.9(2) ?
C6' C5' C4' 110.6(2) ?
C12' C5' C4' 107.0(2) ?
C6' C5' C10' 108.3(2) ?
C12' C5' C10' 114.0(2) ?
C4' C5' C10' 106.0(2) ?
C7' C6' C5' 111.4(2) ?
C7' C6' H6C 109 ?
C5' C6' H6C 109 ?
C7' C6' H6D 110 ?
C5' C6' H6D 109 ?
H6C C6' H6D 108 ?
C6' C7' C8' 112.3(2) ?
C6' C7' H7C 109 ?
C8' C7' H7C 109 ?
C6' C7' H7D 109 ?
C8' C7' H7D 109 ?
H7C C7' H7D 108 ?
C7' C8' C13' 107.1(2) ?
C7' C8' C9' 114.3(2) ?
C13' C8' C9' 114.6(2) ?
C7' C8' H8B 107 ?
C13' C8' H8B 107 ?
C9' C8' H8B 107 ?
C14' C9' C8' 111.2(2) ?
C14' C9' C10' 111.4(2) ?
C8' C9' C10' 109.9(2) ?
C14' C9' C15' 106.3(2) ?
C8' C9' C15' 108.6(2) ?
C10' C9' C15' 109.3(2) ?
C1' C10' C5' 110.6(2) ?
C1' C10' C9' 113.5(2) ?
C5' C10' C9' 117.2(2) ?
C1' C10' H10B 104 ?
C5' C10' H10B 104 ?
C9' C10' H10B 105 ?
C4' C11' H11C 120 ?
C4' C11' H11D 120 ?
H11C C11' H11D 120 ?
C5' C12' H12D 109 ?
C5' C12' H12E 109 ?
H12D C12' H12E 109.5 ?
C5' C12' H12F 110 ?
H12D C12' H12F 109.5 ?
H12E C12' H12F 109.5 ?
C8' C13' H13D 110 ?
C8' C13' H13E 109 ?
H13D C13' H13E 109.5 ?
C8' C13' H13F 109 ?
H13D C13' H13F 109.5 ?
H13E C13' H13F 109.5 ?
C9' C14' H14D 109.5 ?
C9' C14' H14E 109 ?
H14D C14' H14E 109.5 ?
C9' C14' H14F 110 ?
H14D C14' H14F 109.5 ?
H14E C14' H14F 109.5 ?
C16' C15' C9' 118.3(2) ?
C16' C15' H15C 107 ?
C9' C15' H15C 108 ?
C16' C15' H15D 108 ?
C9' C15' H15D 107 ?
H15C C15' H15D 107 ?
C17' C16' C21' 114.7(2) ?
C17' C16' C15' 124.0(2) ?
C21' C16' C15' 121.2(2) ?
C18' C17' C16' 124.7(2) yes
C18' C17' O17' 119.1(2) yes
C16' C17' O17' 116.0(2) yes
C22' O17' C17' 118.9(2) ?
C17' C18' C19' 119.1(2) ?
C17' C18' H18' 120 ?
C19' C18' H18' 120 ?
C20' C19' C18' 118.0(2) ?
C20' C19' H19' 121 ?
C18' C19' H19' 120 ?
C21' C20' C19' 122.4(2) ?
C21' C20' O20' 118.0(2) ?
C19' C20' O20' 119.5(2) ?
C24' O20' C20' 116.30(10) yes
C20' C21' C16' 121.0(2) ?
C20' C21' H21B 119 ?
C16' C21' H21B 119 ?
O22' C22' O17' 124.4(2) ?
O22' C22' C23' 125.9(2) ?
O17' C22' C23' 109.7(2) ?
C22' C23' H23D 110 ?
C22' C23' H23E 109 ?
H23D C23' H23E 109.5 ?
C22' C23' H23F 109 ?
H23D C23' H23F 109.5 ?
H23E C23' H23F 109.5 ?
O24' C24' O20' 124.3(2) ?
O24' C24' C25' 125.8(2) ?
O20' C24' C25' 109.9(2) ?
C24' C25' H25D 110 ?
C24' C25' H25E 110 ?
H25D C25' H25E 109.5 ?
C24' C25' H25F 109 ?
H25D C25' H25F 109.5 ?
H25E C25' H25F 109.5 ?

loop_
_geom_bond_atom_site_label_1
_geom_bond_atom_site_label_2
_geom_bond_site_symmetry_2
_geom_bond_distance
_geom_bond_publ_flag
C1 C10 . 1.527(3) ?
C1 C2 . 1.531(3) ?
C1 H1A . 0.96 ?
C1 H1B . 0.96 ?
C2 C3 . 1.537(3) yes
C2 H2A . 0.96 ?
C2 H2B . 0.96 ?
C3 C4 . 1.498(3) ?
C3 H3A . 0.96 ?
C3 H3B . 0.96 ?
C4 C11 . 1.334(3) ?
C4 C5 . 1.539(2) ?
C5 C6 . 1.533(3) ?
C5 C12 . 1.534(3) ?
C5 C10 . 1.558(3) ?
C6 C7 . 1.529(2) ?
C6 H6A . 0.96 ?
C6 H6B . 0.96 ?
C7 C8 . 1.517(3) ?
C7 H7A . 0.96 ?
C7 H7B . 0.96 ?
C8 C9 . 1.551(3) ?
C8 C13 . 1.554(2) ?
C8 H8A . 0.96 ?
C9 C14 . 1.549(3) ?
C9 C15 . 1.573(3) yes
C9 C10 . 1.584(2) yes
C10 H10A . 0.96 ?
C11 H11A . 0.96 ?
C11 H11B . 0.96 ?
C12 H12A . 0.96 ?
C12 H12B . 0.96 ?
C12 H12C . 0.96 ?
C13 H13A . 0.96 ?
C13 H13B . 0.96 ?
C13 H13C . 0.96 ?
C14 H14A . 0.96 ?
C14 H14B . 0.96 ?
C14 H14C . 0.96 ?
C15 C16 . 1.509(3) ?
C15 H15A . 0.96 ?
C15 H15B . 0.96 ?
C16 C17 . 1.386(3) ?
C16 C21 . 1.424(2) ?
C17 C18 . 1.382(3) ?
C17 O17 . 1.414(2) ?
O17 C22 . 1.376(2) ?
C18 C19 . 1.389(3) ?
C18 H18 . 0.90(2) ?
C19 C20 . 1.386(3) ?
C19 H19 . 1.15(2) ?
C20 C21 . 1.354(3) ?
C20 O20 . 1.425(2) ?
O20 C24 . 1.381(3) ?
C21 H21A . 0.96 ?
C22 O22 . 1.176(3) ?
C22 C23 . 1.494(3) ?
C23 H23A . 0.96 ?
C23 H23B . 0.96 ?
C23 H23C . 0.96 ?
C24 O24 . 1.180(2) ?
C24 C25 . 1.510(2) ?
C25 H25A . 0.96 ?
C25 H25B . 0.96 ?
C25 H25C . 0.96 ?
C1' C10' . 1.532(3) ?
C1' C2' . 1.541(3) ?
C1' H1C . 0.96 ?
C1' H1D . 0.96 ?
C2' C3' . 1.502(3) yes
C2' H2C . 0.96 ?
C2' H2D . 0.96 ?
C3' C4' . 1.488(3) ?
C3' H3C . 0.96 ?
C3' H3D . 0.96 ?
C4' C11' . 1.343(3) ?
C4' C5' . 1.553(2) ?
C5' C6' . 1.535(3) ?
C5' C12' . 1.544(3) ?
C5' C10' . 1.560(3) ?
C6' C7' . 1.526(2) ?
C6' H6C . 0.96 ?
C6' H6D . 0.96 ?
C7' C8' . 1.531(3) ?
C7' H7C . 0.96 ?
C7' H7D . 0.96 ?
C8' C13' . 1.547(2) ?
C8' C9' . 1.551(3) ?
C8' H8B . 0.96 ?
C9' C14' . 1.548(3) ?
C9' C10' . 1.574(2) yes
C9' C15' . 1.580(3) yes
C10' H10B . 0.96 ?
C11' H11C . 0.96 ?
C11' H11D . 0.96 ?
C12' H12D . 0.96 ?
C12' H12E . 0.96 ?
C12' H12F . 0.96 ?
C13' H13D . 0.96 ?
C13' H13E . 0.96 ?
C13' H13F . 0.96 ?
C14' H14D . 0.96 ?
C14' H14E . 0.96 ?
C14' H14F . 0.96 ?
C15' C16' . 1.505(3) ?
C15' H15C . 0.96 ?
C15' H15D . 0.96 ?
C16' C17' . 1.390(3) ?
C16' C21' . 1.422(3) ?
C17' C18' . 1.369(3) ?
C17' O17' . 1.424(2) ?
O17' C22' . 1.358(2) ?
C18' C19' . 1.394(3) ?
C18' H18' . 1.07(2) ?
C19' C20' . 1.385(3) ?
C19' H19' . 0.95(2) ?
C20' C21' . 1.363(3) ?
C20' O20' . 1.413(2) ?
O20' C24' . 1.381(3) ?
C21' H21B . 0.96 ?
C22' O22' . 1.186(3) ?
C22' C23' . 1.497(3) ?
C23' H23D . 0.96 ?
C23' H23E . 0.96 ?
C23' H23F . 0.96 ?
C24' O24' . 1.179(2) ?
C24' C25' . 1.513(3) ?
C25' H25D . 0.96 ?
C25' H25E . 0.96 ?
C25' H25F . 0.96 ?

loop_
_geom_hbond_atom_site_label_D
_geom_hbond_atom_site_label_H
_geom_hbond_atom_site_label_A
_geom_hbond_site_symmetry_A
_geom_hbond_distance_DH
_geom_hbond_distance_HA
_geom_hbond_distance_DA
_geom_hbond_angle_DHA
C8 H8A O17 . 0.96 2.84 3.343(2) 114
C13 H13A O17 . 0.96 2.46 3.124(3) 126
C15 H15B O17 . 0.96 2.49 2.891(2) 105
C15 H15B O24' . 0.96 2.77 3.318(2) 117
C19 H19 O24 . 1.15(2) 2.48(2) 2.939(3) 102.0(10)
C8' H8B O17' . 0.96 2.65 3.193(3) 116
C13' H13E O17' . 0.96 2.37 3.049(3) 128
C15' H15C O17' . 0.96 2.48 2.858(2) 103
C18' H18' O24 . 1.07(2) 2.34(2) 3.380(2) 163.0(10)
C18' H18' O22' . 1.07(2) 2.81(2) 2.952(2) 86.7(9)
C19' H19' O22 . 0.95(2) 2.47(2) 3.345(3) 153.0(10)
C19' H19' O24' . 0.95(2) 3.00(2) 3.029(3) 83.0(10)
C18 H18 O24' 1_455 0.90(2) 2.52(2) 3.353(2) 155.0(10)
C19 H19 O22' 1_455 1.15(2) 2.23(2) 3.320(3) 158(2)

loop_
_geom_torsion_atom_site_label_1
_geom_torsion_atom_site_label_2
_geom_torsion_atom_site_label_3
_geom_torsion_atom_site_label_4
_geom_torsion
_geom_torsion_publ_flag
C10 C1 C2 C3 56.5(2) ?
C1 C2 C3 C4 -53.7(2) ?
C2 C3 C4 C11 -125.2(2) ?
C2 C3 C4 C5 56.4(2) ?
C11 C4 C5 C6 6.5(3) ?
C3 C4 C5 C6 -175.1(2) ?
C11 C4 C5 C12 -113.0(2) ?
C3 C4 C5 C12 65.4(2) ?
C11 C4 C5 C10 124.4(2) ?
C3 C4 C5 C10 -57.2(2) ?
C12 C5 C6 C7 -69.0(2) ?
C4 C5 C6 C7 173.4(2) ?
C10 C5 C6 C7 56.8(2) ?
C5 C6 C7 C8 -59.6(2) ?
C6 C7 C8 C9 53.1(2) ?
C6 C7 C8 C13 -179.8(2) ?
C7 C8 C9 C14 80.0(2) ?
C13 C8 C9 C14 -44.4(2) ?
C7 C8 C9 C15 -163.46(14) ?
C13 C8 C9 C15 72.1(2) ?
C7 C8 C9 C10 -44.0(2) ?
C13 C8 C9 C10 -168.4(2) ?
C2 C1 C10 C5 -59.3(2) ?
C2 C1 C10 C9 167.0(2) ?
C6 C5 C10 C1 176.80(14) ?
C12 C5 C10 C1 -60.4(2) ?
C4 C5 C10 C1 56.9(2) ?
C6 C5 C10 C9 -51.6(2) ?
C12 C5 C10 C9 71.2(2) ?
C4 C5 C10 C9 -171.5(2) ?
C14 C9 C10 C1 51.6(2) ?
C8 C9 C10 C1 175.78(14) ?
C15 C9 C10 C1 -64.3(2) ?
C14 C9 C10 C5 -79.2(2) ?
C8 C9 C10 C5 44.9(2) ?
C15 C9 C10 C5 164.9(2) ?
C14 C9 C15 C16 176.3(2) ?
C8 C9 C15 C16 56.0(2) yes
C10 C9 C15 C16 -64.1(2) ?
C9 C15 C16 C17 -99.8(2) yes
C9 C15 C16 C21 84.2(2) ?
C21 C16 C17 C18 0.0(3) ?
C15 C16 C17 C18 -176.2(2) ?
C21 C16 C17 O17 -176.9(2) ?
C15 C16 C17 O17 6.8(3) ?
C18 C17 O17 C22 73.4(2) yes
C16 C17 O17 C22 -109.5(2) yes
C16 C17 C18 C19 -3.4(3) ?
O17 C17 C18 C19 173.6(2) ?
C17 C18 C19 C20 2.9(3) ?
C18 C19 C20 C21 0.9(3) ?
C18 C19 C20 O20 -176.3(2) ?
C21 C20 O20 C24 128.3(2) yes
C19 C20 O20 C24 -54.3(3) yes
C19 C20 C21 C16 -4.3(3) ?
O20 C20 C21 C16 173.0(2) ?
C17 C16 C21 C20 3.7(3) ?
C15 C16 C21 C20 -180.0(2) ?
C17 O17 C22 O22 1.0(3) ?
C17 O17 C22 C23 -179.4(2) ?
C20 O20 C24 O24 -3.4(3) ?
C20 O20 C24 C25 175.6(2) ?
C10' C1' C2' C3' 55.9(3) ?
C1' C2' C3' C4' -53.3(3) ?
C2' C3' C4' C11' -123.6(2) ?
C2' C3' C4' C5' 56.3(3) ?
C11' C4' C5' C6' 5.2(3) ?
C3' C4' C5' C6' -174.6(2) ?
C11' C4' C5' C12' -115.6(2) ?
C3' C4' C5' C12' 64.5(2) ?
C11' C4' C5' C10' 122.4(2) ?
C3' C4' C5' C10' -57.5(2) ?
C12' C5' C6' C7' -69.0(2) ?
C4' C5' C6' C7' 172.5(2) ?
C10' C5' C6' C7' 56.8(2) ?
C5' C6' C7' C8' -59.8(2) ?
C6' C7' C8' C13' -178.3(2) ?
C6' C7' C8' C9' 53.7(2) ?
C7' C8' C9' C14' 79.1(2) ?
C13' C8' C9' C14' -45.0(2) ?
C7' C8' C9' C10' -44.8(2) ?
C13' C8' C9' C10' -168.8(2) ?
C7' C8' C9' C15' -164.3(2) ?
C13' C8' C9' C15' 71.6(2) ?
C2' C1' C10' C5' -59.0(2) ?
C2' C1' C10' C9' 166.9(2) ?
C6' C5' C10' C1' 176.0(2) ?
C12' C5' C10' C1' -60.1(2) ?
C4' C5' C10' C1' 57.4(2) ?
C6' C5' C10' C9' -51.7(2) ?
C12' C5' C10' C9' 72.2(2) ?
C4' C5' C10' C9' -170.4(2) ?
C14' C9' C10' C1' 52.8(2) ?
C8' C9' C10' C1' 176.5(2) ?
C15' C9' C10' C1' -64.4(2) ?
C14' C9' C10' C5' -78.2(2) ?
C8' C9' C10' C5' 45.6(2) ?
C15' C9' C10' C5' 164.7(2) ?
C14' C9' C15' C16' 179.6(2) ?
C8' C9' C15' C16' 59.8(2) yes
C10' C9' C15' C16' -60.1(2) ?
C9' C15' C16' C17' -95.9(2) yes
C9' C15' C16' C21' 88.6(2) ?
C21' C16' C17' C18' -3.1(3) ?
C15' C16' C17' C18' -178.9(2) ?
C21' C16' C17' O17' -179.0(2) ?
C15' C16' C17' O17' 5.2(3) ?
C18' C17' O17' C22' 61.2(3) yes
C16' C17' O17' C22' -122.7(2) yes
C16' C17' C18' C19' 1.9(3) ?
O17' C17' C18' C19' 177.7(2) ?
C17' C18' C19' C20' -0.3(3) ?
C18' C19' C20' C21' 0.3(3) ?
C18' C19' C20' O20' -176.1(2) ?
C21' C20' O20' C24' 116.0(2) yes
C19' C20' O20' C24' -67.4(2) yes
C19' C20' C21' C16' -1.7(3) ?
O20' C20' C21' C16' 174.7(2) ?
C17' C16' C21' C20' 3.0(3) ?
C15' C16' C21' C20' 178.9(2) ?
C17' O17' C22' O22' -2.6(3) ?
C17' O17' C22' C23' 177.2(2) ?
C20' O20' C24' O24' -4.1(3) ?
C20' O20' C24' C25' 175.7(2) ?

loop_
_cod_related_entry_id
_cod_related_entry_database
_cod_related_entry_code
1 ChemSpider 10252308
